data_7207641
loop_
_publ_author_name
'Qin, Jian-Hua'
'Ma, Lu-Fang'
'Hu, Yue'
'Wang, Li-Ya'

_publ_section_title
;
 Syntheses, structures and photoluminescence of five zinc(ii) coordination
 polymers based on 5-methoxyisophthalate and flexible N-donor ancillary
 ligands
;
_journal_issue 8
_journal_name_full CrystEngComm
_journal_page_first 2891
_journal_paper_doi 10.1039/c2ce06581a
_journal_volume 14
_journal_year 2012
_chemical_formula_sum 'C42 H38 N12 O11 Zn2'
_chemical_formula_weight 1017.58
_chemical_name_systematic
;
?
;
_space_group_IT_number 2
_symmetry_cell_setting triclinic
_symmetry_space_group_name_Hall '-P 1'
_symmetry_space_group_name_H-M 'P -1'
_atom_sites_solution_hydrogens geom
_atom_sites_solution_primary direct
_atom_sites_solution_secondary difmap
_audit_creation_method SHELXL-97
_cell_angle_alpha 72.703(2)
_cell_angle_beta 82.516(2)
_cell_angle_gamma 64.173(2)
_cell_formula_units_Z 1
_cell_length_a 10.1320(17)
_cell_length_b 10.4262(17)
_cell_length_c 11.8021(19)
_cell_measurement_reflns_used 2052
_cell_measurement_temperature 296(2)
_cell_measurement_theta_max 23.25
_cell_measurement_theta_min 2.63
_cell_volume 1071.5(3)
_computing_cell_refinement 'Bruker SMART'
_computing_data_collection 'Bruker SMART'
_computing_data_reduction 'Bruker SAINT'
_computing_molecular_graphics 'Bruker SHELXTL'
_computing_publication_material 'Bruker SHELXTL'
_computing_structure_refinement 'SHELXL-97 (Sheldrick, 1997)'
_computing_structure_solution 'SHELXS-97 (Sheldrick, 1990)'
_diffrn_ambient_temperature 296(2)
_diffrn_measured_fraction_theta_full 0.991
_diffrn_measured_fraction_theta_max 0.991
_diffrn_measurement_device_type 'CCD area detector'
_diffrn_measurement_method 'phi and omega scans'
_diffrn_radiation_monochromator graphite
_diffrn_radiation_source 'fine-focus sealed tube'
_diffrn_radiation_type MoK\a
_diffrn_radiation_wavelength 0.71073
_diffrn_reflns_av_R_equivalents 0.0291
_diffrn_reflns_av_sigmaI/netI 0.0493
_diffrn_reflns_limit_h_max 12
_diffrn_reflns_limit_h_min -12
_diffrn_reflns_limit_k_max 12
_diffrn_reflns_limit_k_min -12
_diffrn_reflns_limit_l_max 14
_diffrn_reflns_limit_l_min -14
_diffrn_reflns_number 8003
_diffrn_reflns_theta_full 25.50
_diffrn_reflns_theta_max 25.50
_diffrn_reflns_theta_min 2.25
_exptl_absorpt_coefficient_mu 1.196
_exptl_absorpt_correction_T_max 0.8648
_exptl_absorpt_correction_T_min 0.7237
_exptl_absorpt_correction_type multi-scan
_exptl_absorpt_process_details sadabs
_exptl_crystal_colour colorless
_exptl_crystal_density_diffrn 1.577
_exptl_crystal_density_method 'not measured'
_exptl_crystal_description block
_exptl_crystal_F_000 522
_exptl_crystal_size_max 0.29
_exptl_crystal_size_mid 0.18
_exptl_crystal_size_min 0.13
_refine_diff_density_max 1.063
_refine_diff_density_min -0.396
_refine_diff_density_rms 0.084
_refine_ls_extinction_method none
_refine_ls_goodness_of_fit_ref 1.070
_refine_ls_hydrogen_treatment constr
_refine_ls_matrix_type full
_refine_ls_number_parameters 308
_refine_ls_number_reflns 3948
_refine_ls_number_restraints 6
_refine_ls_restrained_S_all 1.078
_refine_ls_R_factor_all 0.0603
_refine_ls_R_factor_gt 0.0442
_refine_ls_shift/su_max 0.000
_refine_ls_shift/su_mean 0.000
_refine_ls_structure_factor_coef Fsqd
_refine_ls_weighting_details 'calc w=1/[\s^2^(Fo^2^)+(0.0562P)^2^+1.0109P] where P=(Fo^2^+2Fc^2^)/3'
_refine_ls_weighting_scheme calc
_refine_ls_wR_factor_gt 0.1136
_refine_ls_wR_factor_ref 0.1229
_reflns_number_gt 3151
_reflns_number_total 3948
_reflns_threshold_expression >2sigma(I)
_cod_data_source_file c2ce06581a.txt
_cod_data_source_block x0028
_cod_depositor_comments
;
The following automatic conversions were performed:

'_symmetry_cell_setting' value 'Triclinic' changed to 'triclinic'
according to /home/saulius/struct/CIF-dictionaries/cif_core.dic
dictionary named 'cif_core.dic' version 2.4.1 from 2010-06-29.

Automatic conversion script
Id: cif_fix_values 1715 2011-07-08 13:25:40Z adriana 
;
_cod_original_sg_symbol_H-M P-1
_cod_database_code 7207641

loop_
_symmetry_equiv_pos_as_xyz
'x, y, z'
'-x, -y, -z'

loop_
_atom_site_label
_atom_site_type_symbol
_atom_site_fract_x
_atom_site_fract_y
_atom_site_fract_z
_atom_site_U_iso_or_equiv
_atom_site_adp_type
_atom_site_occupancy
_atom_site_symmetry_multiplicity
_atom_site_calc_flag
_atom_site_refinement_flags
Zn1 Zn 0.55147(4) 0.73350(5) 0.64551(4) 0.02770(16) Uani 1 1 d .
O1 O 0.6427(3) 0.8675(3) 0.6491(2) 0.0379(7) Uani 1 1 d .
O2 O 0.8444(3) 0.6609(4) 0.6932(3) 0.0610(10) Uani 1 1 d .
O3 O 1.3262(3) 0.6905(3) 0.6158(3) 0.0375(7) Uani 1 1 d .
O4 O 1.3434(3) 0.8758(3) 0.6569(2) 0.0303(6) Uani 1 1 d .
O5 O 0.8128(3) 1.2574(3) 0.6468(3) 0.0445(7) Uani 1 1 d .
O6 O 0.0673(7) 0.4935(7) 0.8772(8) 0.074(2) Uani 0.50 1 d PU
H1W H 0.0549 0.4747 0.8151 0.111 Uiso 0.50 1 d PR
H2W H 0.0287 0.4603 0.9408 0.111 Uiso 0.50 1 d PR
N1 N 0.5934(3) 0.5536(3) 0.7858(3) 0.0310(7) Uani 1 1 d .
N2 N 0.6857(3) 0.3778(3) 0.9460(3) 0.0332(8) Uani 1 1 d .
N3 N 0.6135(3) 0.7131(3) 0.4789(3) 0.0299(7) Uani 1 1 d .
N4 N 0.6793(4) 0.7783(4) 0.2969(3) 0.0357(8) Uani 1 1 d .
N5 N 0.5652(4) 0.3644(4) 0.9219(3) 0.0460(9) Uani 1 1 d .
N6 N 0.6775(5) 0.6453(4) 0.3105(3) 0.0523(10) Uani 1 1 d .
C1 C 0.7799(4) 0.7974(5) 0.6685(4) 0.0347(9) Uani 1 1 d .
C2 C 0.8674(4) 0.8862(4) 0.6593(3) 0.0288(8) Uani 1 1 d .
C3 C 1.0194(4) 0.8144(4) 0.6532(3) 0.0287(8) Uani 1 1 d .
H3 H 1.0641 0.7147 0.6551 0.034 Uiso 1 1 calc R
C4 C 1.1039(4) 0.8909(4) 0.6443(3) 0.0258(8) Uani 1 1 d .
C5 C 1.0376(4) 1.0386(4) 0.6428(3) 0.0284(8) Uani 1 1 d .
H5 H 1.0949 1.0895 0.6381 0.034 Uiso 1 1 calc R
C6 C 0.8863(4) 1.1114(4) 0.6482(3) 0.0307(9) Uani 1 1 d .
C7 C 0.8009(4) 1.0345(4) 0.6556(3) 0.0318(9) Uani 1 1 d .
H7 H 0.6992 1.0830 0.6580 0.038 Uiso 1 1 calc R
C8 C 1.2683(4) 0.8118(4) 0.6371(3) 0.0270(8) Uani 1 1 d .
C9 C 0.8991(5) 1.3381(5) 0.6358(5) 0.0509(12) Uani 1 1 d .
H9A H 0.9618 1.2969 0.7038 0.076 Uiso 1 1 calc R
H9B H 0.8358 1.4399 0.6309 0.076 Uiso 1 1 calc R
H9C H 0.9580 1.3318 0.5653 0.076 Uiso 1 1 calc R
C10 C 0.5140(4) 0.4719(4) 0.8247(4) 0.0391(10) Uani 1 1 d .
H10 H 0.4307 0.4906 0.7858 0.047 Uiso 1 1 calc R
C11 C 0.7000(4) 0.4898(4) 0.8654(4) 0.0358(9) Uani 1 1 d .
H11 H 0.7742 0.5198 0.8645 0.043 Uiso 1 1 calc R
C12 C 0.7804(5) 0.2737(5) 1.0464(4) 0.0415(10) Uani 1 1 d .
H12A H 0.7202 0.2477 1.1119 0.050 Uiso 1 1 calc R
H12B H 0.8300 0.3219 1.0716 0.050 Uiso 1 1 calc R
C13 C 0.8605(4) 0.0583(5) 0.9563(4) 0.0379(10) Uani 1 1 d .
H13 H 0.7664 0.0973 0.9261 0.045 Uiso 1 1 calc R
C14 C 0.8943(4) 0.1335(4) 1.0186(3) 0.0329(9) Uani 1 1 d .
C15 C 1.0351(4) 0.0743(5) 1.0615(4) 0.0376(10) Uani 1 1 d .
H15 H 1.0599 0.1240 1.1028 0.045 Uiso 1 1 calc R
C16 C 0.6364(5) 0.6110(5) 0.4208(4) 0.0452(11) Uani 1 1 d .
H16 H 0.6240 0.5245 0.4562 0.054 Uiso 1 1 calc R
C17 C 0.6416(4) 0.8162(4) 0.3973(3) 0.0324(9) Uani 1 1 d .
H17 H 0.6356 0.9029 0.4091 0.039 Uiso 1 1 calc R
C18 C 0.7227(5) 0.8573(6) 0.1839(4) 0.0508(12) Uani 1 1 d .
H18A H 0.8108 0.7881 0.1549 0.061 Uiso 1 1 calc R
H18B H 0.7457 0.9326 0.1975 0.061 Uiso 1 1 calc R
C19 C 0.6169(6) 0.8669(5) -0.0006(4) 0.0517(12) Uani 1 1 d .
H19 H 0.6955 0.7774 -0.0024 0.062 Uiso 1 1 calc R
C20 C 0.6050(5) 0.9296(5) 0.0903(3) 0.0391(10) Uani 1 1 d .
C21 C 0.4892(5) 1.0623(6) 0.0898(4) 0.0509(12) Uani 1 1 d .
H21 H 0.4810 1.1060 0.1501 0.061 Uiso 1 1 calc R

loop_
_atom_site_aniso_label
_atom_site_aniso_U_11
_atom_site_aniso_U_22
_atom_site_aniso_U_33
_atom_site_aniso_U_23
_atom_site_aniso_U_13
_atom_site_aniso_U_12
Zn1 0.0209(2) 0.0300(3) 0.0301(3) -0.00600(18) -0.00016(17) -0.01009(18)
O1 0.0252(14) 0.0553(18) 0.0447(17) -0.0207(14) 0.0023(12) -0.0232(14)
O2 0.0377(18) 0.043(2) 0.103(3) -0.0078(19) -0.0024(18) -0.0246(16)
O3 0.0286(14) 0.0301(15) 0.0538(18) -0.0156(13) -0.0036(13) -0.0086(12)
O4 0.0190(12) 0.0301(14) 0.0453(16) -0.0111(12) 0.0004(11) -0.0129(11)
O5 0.0288(15) 0.0341(16) 0.067(2) -0.0162(15) -0.0053(14) -0.0073(13)
O6 0.048(4) 0.037(3) 0.111(5) 0.012(4) -0.033(4) -0.006(3)
N1 0.0257(17) 0.0320(18) 0.0337(18) -0.0066(15) -0.0013(14) -0.0118(14)
N2 0.0300(17) 0.0303(18) 0.0314(18) -0.0020(14) -0.0029(14) -0.0089(14)
N3 0.0301(17) 0.0299(17) 0.0300(17) -0.0060(14) 0.0025(14) -0.0149(14)
N4 0.0384(19) 0.044(2) 0.0268(18) -0.0057(16) -0.0014(15) -0.0218(17)
N5 0.040(2) 0.044(2) 0.051(2) 0.0014(18) -0.0043(17) -0.0222(18)
N6 0.077(3) 0.053(2) 0.039(2) -0.0182(19) 0.005(2) -0.036(2)
C1 0.029(2) 0.049(3) 0.034(2) -0.0141(19) 0.0063(17) -0.023(2)
C2 0.0248(19) 0.039(2) 0.026(2) -0.0074(17) 0.0005(15) -0.0168(17)
C3 0.0269(19) 0.032(2) 0.028(2) -0.0054(17) -0.0008(16) -0.0147(17)
C4 0.0231(18) 0.031(2) 0.0239(19) -0.0057(15) -0.0002(14) -0.0126(16)
C5 0.0225(19) 0.032(2) 0.033(2) -0.0056(17) -0.0013(15) -0.0149(16)
C6 0.0249(19) 0.031(2) 0.033(2) -0.0075(17) -0.0026(16) -0.0086(17)
C7 0.0195(18) 0.044(2) 0.030(2) -0.0085(18) 0.0007(15) -0.0122(17)
C8 0.0237(18) 0.031(2) 0.0254(19) -0.0013(16) -0.0016(15) -0.0137(16)
C9 0.042(3) 0.037(2) 0.075(3) -0.021(2) -0.003(2) -0.013(2)
C10 0.032(2) 0.036(2) 0.048(3) -0.001(2) -0.0084(19) -0.0176(19)
C11 0.029(2) 0.038(2) 0.038(2) -0.0045(19) -0.0042(18) -0.0147(18)
C12 0.045(3) 0.037(2) 0.029(2) -0.0005(18) -0.0059(19) -0.009(2)
C13 0.033(2) 0.040(2) 0.034(2) -0.0029(19) -0.0062(18) -0.0118(19)
C14 0.036(2) 0.033(2) 0.0220(19) -0.0001(16) -0.0014(16) -0.0112(18)
C15 0.037(2) 0.040(2) 0.032(2) -0.0054(18) -0.0065(18) -0.0132(19)
C16 0.066(3) 0.037(2) 0.043(3) -0.011(2) 0.002(2) -0.031(2)
C17 0.035(2) 0.030(2) 0.034(2) -0.0056(17) -0.0023(17) -0.0166(18)
C18 0.049(3) 0.074(3) 0.031(2) -0.001(2) -0.002(2) -0.034(3)
C19 0.058(3) 0.049(3) 0.045(3) -0.015(2) -0.004(2) -0.017(2)
C20 0.045(2) 0.055(3) 0.024(2) -0.0041(19) 0.0033(18) -0.032(2)
C21 0.059(3) 0.067(3) 0.035(3) -0.024(2) -0.002(2) -0.027(3)

loop_
_atom_type_symbol
_atom_type_description
_atom_type_scat_dispersion_real
_atom_type_scat_dispersion_imag
_atom_type_scat_source
C C 0.0033 0.0016 'International Tables Vol C Tables 4.2.6.8 and 6.1.1.4'
H H 0.0000 0.0000 'International Tables Vol C Tables 4.2.6.8 and 6.1.1.4'
N N 0.0061 0.0033 'International Tables Vol C Tables 4.2.6.8 and 6.1.1.4'
O O 0.0106 0.0060 'International Tables Vol C Tables 4.2.6.8 and 6.1.1.4'
Zn Zn 0.2839 1.4301 'International Tables Vol C Tables 4.2.6.8 and 6.1.1.4'

loop_
_geom_angle_atom_site_label_1
_geom_angle_atom_site_label_2
_geom_angle_atom_site_label_3
_geom_angle
_geom_angle_site_symmetry_1
_geom_angle_site_symmetry_3
O1 Zn1 O4 96.88(11) . 1_455
O1 Zn1 N1 116.33(12) . .
O4 Zn1 N1 108.07(12) 1_455 .
O1 Zn1 N3 97.91(12) . .
O4 Zn1 N3 113.70(12) 1_455 .
N1 Zn1 N3 121.20(12) . .
C1 O1 Zn1 111.9(3) . .
C8 O4 Zn1 104.1(2) . 1_655
C6 O5 C9 117.0(3) . .
H1W O6 H2W 116.7 . .
C11 N1 C10 102.8(3) . .
C11 N1 Zn1 129.1(3) . .
C10 N1 Zn1 128.0(3) . .
C11 N2 N5 109.9(3) . .
C11 N2 C12 129.2(4) . .
N5 N2 C12 120.9(3) . .
C17 N3 C16 103.3(3) . .
C17 N3 Zn1 121.3(3) . .
C16 N3 Zn1 135.4(3) . .
C17 N4 N6 109.8(3) . .
C17 N4 C18 129.0(4) . .
N6 N4 C18 121.2(4) . .
C10 N5 N2 102.7(3) . .
C16 N6 N4 103.1(3) . .
O2 C1 O1 123.0(4) . .
O2 C1 C2 119.0(3) . .
O1 C1 C2 118.0(4) . .
C7 C2 C3 120.0(3) . .
C7 C2 C1 122.0(3) . .
C3 C2 C1 118.0(3) . .
C4 C3 C2 120.1(4) . .
C4 C3 H3 119.9 . .
C2 C3 H3 119.9 . .
C3 C4 C5 120.0(3) . .
C3 C4 C8 119.5(3) . .
C5 C4 C8 120.5(3) . .
C4 C5 C6 120.4(3) . .
C4 C5 H5 119.8 . .
C6 C5 H5 119.8 . .
O5 C6 C5 123.8(3) . .
O5 C6 C7 116.6(3) . .
C5 C6 C7 119.5(4) . .
C2 C7 C6 120.0(3) . .
C2 C7 H7 120.0 . .
C6 C7 H7 120.0 . .
O3 C8 O4 122.4(3) . .
O3 C8 C4 120.6(3) . .
O4 C8 C4 116.9(3) . .
O5 C9 H9A 109.5 . .
O5 C9 H9B 109.5 . .
H9A C9 H9B 109.5 . .
O5 C9 H9C 109.5 . .
H9A C9 H9C 109.5 . .
H9B C9 H9C 109.5 . .
N5 C10 N1 114.1(4) . .
N5 C10 H10 122.9 . .
N1 C10 H10 122.9 . .
N2 C11 N1 110.4(4) . .
N2 C11 H11 124.8 . .
N1 C11 H11 124.8 . .
N2 C12 C14 113.4(3) . .
N2 C12 H12A 108.9 . .
C14 C12 H12A 108.9 . .
N2 C12 H12B 108.9 . .
C14 C12 H12B 108.9 . .
H12A C12 H12B 107.7 . .
C14 C13 C15 120.8(4) . 2_757
C14 C13 H13 119.6 . .
C15 C13 H13 119.6 2_757 .
C15 C14 C13 118.6(4) . .
C15 C14 C12 119.1(4) . .
C13 C14 C12 122.2(4) . .
C14 C15 C13 120.6(4) . 2_757
C14 C15 H15 119.7 . .
C13 C15 H15 119.7 2_757 .
N6 C16 N3 113.8(4) . .
N6 C16 H16 123.1 . .
N3 C16 H16 123.1 . .
N4 C17 N3 110.1(3) . .
N4 C17 H17 125.0 . .
N3 C17 H17 125.0 . .
N4 C18 C20 112.9(4) . .
N4 C18 H18A 109.0 . .
C20 C18 H18A 109.0 . .
N4 C18 H18B 109.0 . .
C20 C18 H18B 109.0 . .
H18A C18 H18B 107.8 . .
C20 C19 C21 120.0(4) . 2_675
C20 C19 H19 120.0 . .
C21 C19 H19 120.0 2_675 .
C21 C20 C19 118.8(4) . .
C21 C20 C18 120.8(4) . .
C19 C20 C18 120.3(4) . .
C20 C21 C19 121.2(4) . 2_675
C20 C21 H21 119.4 . .
C19 C21 H21 119.4 2_675 .

loop_
_geom_bond_atom_site_label_1
_geom_bond_atom_site_label_2
_geom_bond_distance
_geom_bond_site_symmetry_2
Zn1 O1 1.995(3) .
Zn1 O4 1.996(2) 1_455
Zn1 N1 2.020(3) .
Zn1 N3 2.030(3) .
O1 C1 1.272(5) .
O2 C1 1.237(5) .
O3 C8 1.230(4) .
O4 C8 1.288(4) .
O4 Zn1 1.996(2) 1_655
O5 C6 1.368(5) .
O5 C9 1.427(5) .
O6 H1W 0.8500 .
O6 H2W 0.8500 .
N1 C11 1.326(5) .
N1 C10 1.361(5) .
N2 C11 1.319(5) .
N2 N5 1.362(5) .
N2 C12 1.458(5) .
N3 C17 1.320(5) .
N3 C16 1.354(5) .
N4 C17 1.317(5) .
N4 N6 1.356(5) .
N4 C18 1.470(5) .
N5 C10 1.314(5) .
N6 C16 1.307(6) .
C1 C2 1.511(5) .
C2 C7 1.380(5) .
C2 C3 1.392(5) .
C3 C4 1.378(5) .
C3 H3 0.9300 .
C4 C5 1.382(5) .
C4 C8 1.507(5) .
C5 C6 1.385(5) .
C5 H5 0.9300 .
C6 C7 1.394(5) .
C7 H7 0.9300 .
C9 H9A 0.9600 .
C9 H9B 0.9600 .
C9 H9C 0.9600 .
C10 H10 0.9300 .
C11 H11 0.9300 .
C12 C14 1.514(6) .
C12 H12A 0.9700 .
C12 H12B 0.9700 .
C13 C14 1.383(6) .
C13 C15 1.384(6) 2_757
C13 H13 0.9300 .
C14 C15 1.381(5) .
C15 C13 1.384(6) 2_757
C15 H15 0.9300 .
C16 H16 0.9300 .
C17 H17 0.9300 .
C18 C20 1.508(6) .
C18 H18A 0.9700 .
C18 H18B 0.9700 .
C19 C20 1.381(6) .
C19 C21 1.396(6) 2_675
C19 H19 0.9300 .
C20 C21 1.369(6) .
C21 C19 1.396(6) 2_675
C21 H21 0.9300 .

loop_
_geom_hbond_atom_site_label_D
_geom_hbond_atom_site_label_H
_geom_hbond_atom_site_label_A
_geom_hbond_distance_DH
_geom_hbond_distance_HA
_geom_hbond_distance_DA
_geom_hbond_angle_DHA
_geom_hbond_site_symmetry_A
O6 H2W O6 0.85 2.34 3.052(18) 142.3 2_567
O6 H1W O2 0.85 2.43 2.907(7) 116.0 1_455

loop_
_geom_torsion_atom_site_label_1
_geom_torsion_atom_site_label_2
_geom_torsion_atom_site_label_3
_geom_torsion_atom_site_label_4
_geom_torsion
_geom_torsion_site_symmetry_1
_geom_torsion_site_symmetry_4
O4 Zn1 O1 C1 166.0(3) 1_455 .
N1 Zn1 O1 C1 51.9(3) . .
N3 Zn1 O1 C1 -78.9(3) . .
O1 Zn1 N1 C11 -19.0(4) . .
O4 Zn1 N1 C11 -126.5(3) 1_455 .
N3 Zn1 N1 C11 99.7(4) . .
O1 Zn1 N1 C10 157.8(3) . .
O4 Zn1 N1 C10 50.2(4) 1_455 .
N3 Zn1 N1 C10 -83.6(4) . .
O1 Zn1 N3 C17 -25.1(3) . .
O4 Zn1 N3 C17 76.0(3) 1_455 .
N1 Zn1 N3 C17 -152.6(3) . .
O1 Zn1 N3 C16 155.1(4) . .
O4 Zn1 N3 C16 -103.7(4) 1_455 .
N1 Zn1 N3 C16 27.7(4) . .
C11 N2 N5 C10 0.5(5) . .
C12 N2 N5 C10 -177.5(4) . .
C17 N4 N6 C16 0.6(5) . .
C18 N4 N6 C16 179.1(4) . .
Zn1 O1 C1 O2 -6.4(5) . .
Zn1 O1 C1 C2 172.9(3) . .
O2 C1 C2 C7 -166.9(4) . .
O1 C1 C2 C7 13.8(6) . .
O2 C1 C2 C3 13.8(6) . .
O1 C1 C2 C3 -165.5(3) . .
C7 C2 C3 C4 0.5(6) . .
C1 C2 C3 C4 179.8(3) . .
C2 C3 C4 C5 0.8(6) . .
C2 C3 C4 C8 -179.7(3) . .
C3 C4 C5 C6 -1.1(6) . .
C8 C4 C5 C6 179.4(3) . .
C9 O5 C6 C5 1.8(6) . .
C9 O5 C6 C7 -178.2(4) . .
C4 C5 C6 O5 -179.8(3) . .
C4 C5 C6 C7 0.2(6) . .
C3 C2 C7 C6 -1.3(6) . .
C1 C2 C7 C6 179.4(3) . .
O5 C6 C7 C2 -179.0(3) . .
C5 C6 C7 C2 1.0(6) . .
Zn1 O4 C8 O3 -0.7(4) 1_655 .
Zn1 O4 C8 C4 177.8(2) 1_655 .
C3 C4 C8 O3 14.3(5) . .
C5 C4 C8 O3 -166.1(4) . .
C3 C4 C8 O4 -164.1(3) . .
C5 C4 C8 O4 15.4(5) . .
N2 N5 C10 N1 -0.5(5) . .
C11 N1 C10 N5 0.2(5) . .
Zn1 N1 C10 N5 -177.2(3) . .
N5 N2 C11 N1 -0.4(5) . .
C12 N2 C11 N1 177.4(4) . .
C10 N1 C11 N2 0.1(4) . .
Zn1 N1 C11 N2 177.5(3) . .
C11 N2 C12 C14 -93.4(5) . .
N5 N2 C12 C14 84.2(5) . .
C15 C13 C14 C15 0.7(7) 2_757 .
C15 C13 C14 C12 -176.1(4) 2_757 .
N2 C12 C14 C15 139.0(4) . .
N2 C12 C14 C13 -44.1(5) . .
C13 C14 C15 C13 -0.7(7) . 2_757
C12 C14 C15 C13 176.2(4) . 2_757
N4 N6 C16 N3 -0.7(5) . .
C17 N3 C16 N6 0.6(5) . .
Zn1 N3 C16 N6 -179.7(3) . .
N6 N4 C17 N3 -0.3(5) . .
C18 N4 C17 N3 -178.6(4) . .
C16 N3 C17 N4 -0.2(4) . .
Zn1 N3 C17 N4 -179.9(2) . .
C17 N4 C18 C20 -106.1(5) . .
N6 N4 C18 C20 75.8(6) . .
C21 C19 C20 C21 -0.8(8) 2_675 .
C21 C19 C20 C18 -177.2(4) 2_675 .
N4 C18 C20 C21 80.1(6) . .
N4 C18 C20 C19 -103.6(5) . .
C19 C20 C21 C19 0.9(8) . 2_675
C18 C20 C21 C19 177.2(4) . 2_675
